data_4037009
loop_
_publ_author_name
'Dong, Wuheng'
'Hu, Bei'
'Gao, Xiaoshuang'
'Li, Yuyuan'
'Xie, Xiaomin'
'Zhang, Zhaoguo'

_publ_section_title
;
 Visible-Light-Induced Photocatalytic Aerobic Oxidation/Povarov
 Cyclization Reaction: Synthesis of Substituted Quinoline-Fused Lactones.
;
_journal_issue 19
_journal_name_full 'The Journal of organic chemistry'
_journal_page_first 8770
_journal_page_last 8776
_journal_paper_doi 10.1021/acs.joc.6b01253
_journal_volume 81
_journal_year 2016
_chemical_formula_moiety 'C18 H13 N O2, C H4 O'
_chemical_formula_sum 'C19 H17 N O3'
_chemical_formula_weight 307.34
_space_group_crystal_system monoclinic
_space_group_IT_number 14
_space_group_name_Hall '-P 2ybc'
_space_group_name_H-M_alt 'P 1 21/c 1'
_atom_sites_solution_hydrogens geom
_audit_creation_method SHELXL-2014
_cell_angle_alpha 90
_cell_angle_beta 108.138(12)
_cell_angle_gamma 90
_cell_formula_units_Z 8
_cell_length_a 20.851(4)
_cell_length_b 7.341(2)
_cell_length_c 20.980(4)
_cell_measurement_reflns_used 8056
_cell_measurement_temperature 293(2)
_cell_measurement_theta_max 68.69
_cell_measurement_theta_min 5.56
_cell_volume 3051.8(12)
_computing_cell_refinement 'Bruker SAINT'
_computing_data_collection 'Bruker APEX2'
_computing_data_reduction 'Bruker SAINT'
_computing_molecular_graphics 'Bruker SHELXTL'
_computing_publication_material 'Bruker SHELXTL'
_computing_structure_refinement 'SHELXL-2014 (Sheldrick, 2014)'
_computing_structure_solution 'SHELXS-97 (Sheldrick 2008)'
_diffrn_ambient_temperature 293(2)
_diffrn_measured_fraction_theta_full 0.994
_diffrn_measured_fraction_theta_max 0.976
_diffrn_measurement_device_type 'CCD area detector'
_diffrn_measurement_method 'phi and omega scans'
_diffrn_radiation_type CuK\a
_diffrn_radiation_wavelength 1.54178
_diffrn_reflns_av_R_equivalents 0.0483
_diffrn_reflns_av_unetI/netI 0.0345
_diffrn_reflns_Laue_measured_fraction_full 0.994
_diffrn_reflns_Laue_measured_fraction_max 0.976
_diffrn_reflns_limit_h_max 25
_diffrn_reflns_limit_h_min -25
_diffrn_reflns_limit_k_max 8
_diffrn_reflns_limit_k_min -8
_diffrn_reflns_limit_l_max 25
_diffrn_reflns_limit_l_min -25
_diffrn_reflns_number 36348
_diffrn_reflns_point_group_measured_fraction_full 0.994
_diffrn_reflns_point_group_measured_fraction_max 0.976
_diffrn_reflns_theta_full 67.679
_diffrn_reflns_theta_max 69.812
_diffrn_reflns_theta_min 4.299
_diffrn_source 'sealed tube'
_exptl_absorpt_coefficient_mu 0.735
_exptl_absorpt_correction_type none
_exptl_crystal_colour colorless
_exptl_crystal_density_diffrn 1.338
_exptl_crystal_description block
_exptl_crystal_F_000 1156
_exptl_crystal_size_max 0.05
_exptl_crystal_size_mid 0.04
_exptl_crystal_size_min 0.03
_refine_diff_density_max 0.217
_refine_diff_density_min -0.256
_refine_diff_density_rms 0.046
_refine_ls_extinction_method none
_refine_ls_goodness_of_fit_ref 1.055
_refine_ls_hydrogen_treatment constr
_refine_ls_matrix_type full
_refine_ls_number_parameters 421
_refine_ls_number_reflns 5613
_refine_ls_number_restraints 0
_refine_ls_restrained_S_all 1.055
_refine_ls_R_factor_all 0.0468
_refine_ls_R_factor_gt 0.0430
_refine_ls_shift/su_max 0.001
_refine_ls_shift/su_mean 0.000
_refine_ls_structure_factor_coef Fsqd
_refine_ls_weighting_details 'w=1/[\s^2^(Fo^2^)+(0.0618P)^2^+0.7719P] where P=(Fo^2^+2Fc^2^)/3'
_refine_ls_weighting_scheme calc
_refine_ls_wR_factor_gt 0.1153
_refine_ls_wR_factor_ref 0.1187
_reflns_Friedel_coverage 0.000
_reflns_number_gt 5092
_reflns_number_total 5613
_reflns_threshold_expression 'I > 2\s(I)'
_cod_data_source_file jo6b01253_si_002.cif
_cod_data_source_block p
_cod_original_sg_symbol_H-M 'P 21/c'
_cod_database_code 4037009
_shelx_space_group_comment
;
The symmetry employed for this shelxl refinement is uniquely defined
by the following loop, which should always be used as a source of
symmetry information in preference to the above space-group names.
They are only intended as comments.
;
_shelxl_version_number 2014-3

loop_
_space_group_symop_operation_xyz
'x, y, z'
'-x, y+1/2, -z+1/2'
'-x, -y, -z'
'x, -y-1/2, z-1/2'

loop_
_atom_site_label
_atom_site_type_symbol
_atom_site_fract_x
_atom_site_fract_y
_atom_site_fract_z
_atom_site_U_iso_or_equiv
_atom_site_adp_type
_atom_site_occupancy
_atom_site_site_symmetry_order
_atom_site_calc_flag
_atom_site_refinement_flags_posn
_atom_site_refinement_flags_adp
C1 C 0.15777(7) 0.5674(2) 0.61075(7) 0.0399(3) Uani 1 1 d . .
C2 C 0.17619(7) 0.6191(2) 0.50844(7) 0.0402(3) Uani 1 1 d . .
H2A H 0.1770 0.5239 0.4766 0.048 Uiso 1 1 calc R U
H2B H 0.2020 0.7224 0.5011 0.048 Uiso 1 1 calc R U
C3 C 0.10546(7) 0.67366(18) 0.50159(7) 0.0351(3) Uani 1 1 d . .
C4 C 0.09551(7) 0.64465(18) 0.56387(7) 0.0357(3) Uani 1 1 d . .
C5 C -0.01183(7) 0.73940(18) 0.52741(7) 0.0352(3) Uani 1 1 d . .
C6 C -0.07292(7) 0.7761(2) 0.54055(7) 0.0398(3) Uani 1 1 d . .
H6 H -0.0764 0.7538 0.5830 0.048 Uiso 1 1 calc R U
C7 C -0.12677(7) 0.8438(2) 0.49152(7) 0.0415(3) Uani 1 1 d . .
H7 H -0.1669 0.8648 0.5009 0.050 Uiso 1 1 calc R U
C8 C -0.12335(7) 0.8835(2) 0.42597(7) 0.0395(3) Uani 1 1 d . .
C9 C -0.06482(7) 0.84796(19) 0.41217(7) 0.0378(3) Uani 1 1 d . .
H9 H -0.0622 0.8739 0.3696 0.045 Uiso 1 1 calc R U
C10 C -0.00789(7) 0.77262(18) 0.46089(7) 0.0344(3) Uani 1 1 d . .
C11 C 0.05333(7) 0.73158(18) 0.44709(7) 0.0346(3) Uani 1 1 d . .
C12 C -0.18368(7) 0.9607(2) 0.37332(8) 0.0486(4) Uani 1 1 d . .
H12A H -0.1695 1.0162 0.3385 0.073 Uiso 1 1 calc R U
H12B H -0.2049 1.0505 0.3932 0.073 Uiso 1 1 calc R U
H12C H -0.2152 0.8647 0.3546 0.073 Uiso 1 1 calc R U
C13 C 0.06027(7) 0.74171(19) 0.37840(6) 0.0356(3) Uani 1 1 d . .
C14 C 0.01504(7) 0.6502(2) 0.32451(7) 0.0396(3) Uani 1 1 d . .
H14 H -0.0211 0.5873 0.3310 0.048 Uiso 1 1 calc R U
C15 C 0.02357(8) 0.6520(2) 0.26117(7) 0.0439(3) Uani 1 1 d . .
H15 H -0.0067 0.5899 0.2258 0.053 Uiso 1 1 calc R U
C16 C 0.07683(8) 0.7457(2) 0.25070(7) 0.0439(3) Uani 1 1 d . .
H16 H 0.0823 0.7481 0.2084 0.053 Uiso 1 1 calc R U
C17 C 0.12204(7) 0.8361(2) 0.30385(7) 0.0422(3) Uani 1 1 d . .
H17 H 0.1580 0.8991 0.2970 0.051 Uiso 1 1 calc R U
C18 C 0.11436(7) 0.8338(2) 0.36743(7) 0.0385(3) Uani 1 1 d . .
H18 H 0.1454 0.8941 0.4027 0.046 Uiso 1 1 calc R U
C19 C 0.67626(7) 0.4202(2) 0.00442(8) 0.0422(3) Uani 1 1 d . .
C20 C 0.68920(7) 0.3662(2) 0.11792(7) 0.0438(3) Uani 1 1 d . .
H20A H 0.6899 0.4616 0.1501 0.053 Uiso 1 1 calc R U
H20B H 0.7124 0.2599 0.1417 0.053 Uiso 1 1 calc R U
C21 C 0.61845(7) 0.32051(19) 0.07720(7) 0.0363(3) Uani 1 1 d . .
C22 C 0.61122(7) 0.35268(19) 0.00951(7) 0.0362(3) Uani 1 1 d . .
C23 C 0.50232(7) 0.27202(19) -0.02601(7) 0.0361(3) Uani 1 1 d . .
C24 C 0.50327(7) 0.23525(18) 0.04177(7) 0.0350(3) Uani 1 1 d . .
C25 C 0.56374(7) 0.26729(19) 0.09606(7) 0.0351(3) Uani 1 1 d . .
C26 C 0.56749(7) 0.25425(19) 0.16815(7) 0.0372(3) Uani 1 1 d . .
C27 C 0.61988(7) 0.1605(2) 0.21443(7) 0.0434(3) Uani 1 1 d . .
H27 H 0.6519 0.0998 0.1999 0.052 Uiso 1 1 calc R U
C28 C 0.62471(8) 0.1566(2) 0.28206(8) 0.0491(4) Uani 1 1 d . .
H28 H 0.6598 0.0929 0.3122 0.059 Uiso 1 1 calc R U
C29 C 0.57793(9) 0.2465(2) 0.30487(7) 0.0494(4) Uani 1 1 d . .
H29 H 0.5811 0.2433 0.3501 0.059 Uiso 1 1 calc R U
C30 C 0.52608(8) 0.3416(2) 0.25937(8) 0.0467(4) Uani 1 1 d . .
H30 H 0.4945 0.4033 0.2744 0.056 Uiso 1 1 calc R U
C31 C 0.52071(7) 0.3460(2) 0.19165(7) 0.0406(3) Uani 1 1 d . .
H31 H 0.4857 0.4106 0.1618 0.049 Uiso 1 1 calc R U
C32 C 0.44380(7) 0.16613(19) 0.05156(7) 0.0389(3) Uani 1 1 d . .
H32 H 0.4439 0.1373 0.0947 0.047 Uiso 1 1 calc R U
C33 C 0.38616(7) 0.1406(2) -0.00091(8) 0.0418(3) Uani 1 1 d . .
C34 C 0.38585(7) 0.1822(2) -0.06742(8) 0.0441(3) Uani 1 1 d . .
H34 H 0.3464 0.1661 -0.1030 0.053 Uiso 1 1 calc R U
C35 C 0.44197(7) 0.2446(2) -0.07965(7) 0.0421(3) Uani 1 1 d . .
H35 H 0.4409 0.2697 -0.1234 0.051 Uiso 1 1 calc R U
C36 C 0.32301(8) 0.0716(2) 0.01054(9) 0.0523(4) Uani 1 1 d . .
H36A H 0.3345 0.0025 0.0514 0.078 Uiso 1 1 calc R U
H36B H 0.2989 -0.0046 -0.0263 0.078 Uiso 1 1 calc R U
H36C H 0.2951 0.1729 0.0139 0.078 Uiso 1 1 calc R U
C37 C 0.33528(9) 0.1588(3) 0.22194(11) 0.0652(5) Uani 1 1 d . .
H37A H 0.3711 0.2370 0.2472 0.098 Uiso 1 1 calc R U
H37B H 0.3194 0.1995 0.1762 0.098 Uiso 1 1 calc R U
H37C H 0.3518 0.0363 0.2234 0.098 Uiso 1 1 calc R U
C38 C 0.18090(10) 0.3553(3) 0.32784(11) 0.0689(5) Uani 1 1 d . .
H38A H 0.1981 0.2597 0.3598 0.103 Uiso 1 1 calc R U
H38B H 0.1506 0.3047 0.2875 0.103 Uiso 1 1 calc R U
H38C H 0.1572 0.4425 0.3463 0.103 Uiso 1 1 calc R U
N1 N 0.03989(6) 0.67192(16) 0.57910(5) 0.0366(3) Uani 1 1 d . .
N2 N 0.55649(6) 0.33437(16) -0.04232(6) 0.0381(3) Uani 1 1 d . .
O1 O 0.20333(5) 0.55246(15) 0.57757(5) 0.0435(2) Uani 1 1 d . .
O2 O 0.17011(5) 0.52212(16) 0.66920(5) 0.0483(3) Uani 1 1 d . .
O3 O 0.71996(5) 0.42836(16) 0.06791(5) 0.0477(3) Uani 1 1 d . .
O4 O 0.69283(5) 0.46017(17) -0.04402(6) 0.0525(3) Uani 1 1 d . .
O5 O 0.28209(6) 0.16407(18) 0.24964(6) 0.0572(3) Uani 1 1 d . .
H5 H 0.2496 0.1086 0.2252 0.086 Uiso 1 1 calc R U
O6 O 0.23471(6) 0.44168(18) 0.31314(7) 0.0631(3) Uani 1 1 d . .
H6A H 0.2531 0.3692 0.2946 0.095 Uiso 1 1 calc R U

loop_
_atom_site_aniso_label
_atom_site_aniso_U_11
_atom_site_aniso_U_22
_atom_site_aniso_U_33
_atom_site_aniso_U_23
_atom_site_aniso_U_13
_atom_site_aniso_U_12
C1 0.0407(7) 0.0407(8) 0.0375(7) -0.0019(6) 0.0110(6) 0.0014(6)
C2 0.0346(7) 0.0481(8) 0.0385(7) 0.0014(6) 0.0121(5) 0.0018(6)
C3 0.0351(7) 0.0349(7) 0.0366(7) -0.0033(5) 0.0127(5) -0.0018(5)
C4 0.0358(7) 0.0354(7) 0.0361(7) -0.0031(5) 0.0117(5) -0.0013(5)
C5 0.0365(7) 0.0342(7) 0.0360(7) -0.0040(5) 0.0129(5) -0.0027(5)
C6 0.0394(7) 0.0421(8) 0.0417(7) -0.0041(6) 0.0183(6) -0.0027(6)
C7 0.0351(7) 0.0425(8) 0.0505(8) -0.0087(6) 0.0184(6) -0.0019(6)
C8 0.0345(7) 0.0384(7) 0.0437(7) -0.0076(6) 0.0092(6) -0.0023(5)
C9 0.0377(7) 0.0396(7) 0.0355(7) -0.0036(6) 0.0105(5) -0.0021(5)
C10 0.0346(7) 0.0330(7) 0.0362(7) -0.0039(5) 0.0120(5) -0.0032(5)
C11 0.0348(7) 0.0340(7) 0.0361(7) -0.0018(5) 0.0127(5) -0.0035(5)
C12 0.0364(7) 0.0544(9) 0.0510(9) -0.0078(7) 0.0077(6) 0.0030(6)
C13 0.0343(6) 0.0379(7) 0.0362(7) 0.0021(5) 0.0132(5) 0.0036(5)
C14 0.0385(7) 0.0436(8) 0.0377(7) -0.0005(6) 0.0132(6) -0.0033(6)
C15 0.0459(8) 0.0489(9) 0.0360(7) -0.0028(6) 0.0114(6) -0.0020(6)
C16 0.0493(8) 0.0506(9) 0.0357(7) 0.0043(6) 0.0187(6) 0.0053(6)
C17 0.0394(7) 0.0465(8) 0.0447(7) 0.0055(6) 0.0191(6) 0.0010(6)
C18 0.0345(7) 0.0424(8) 0.0390(7) 0.0001(6) 0.0121(5) 0.0003(5)
C19 0.0388(7) 0.0422(8) 0.0499(8) -0.0032(6) 0.0198(6) -0.0009(6)
C20 0.0346(7) 0.0541(9) 0.0433(8) 0.0005(7) 0.0133(6) -0.0026(6)
C21 0.0345(7) 0.0373(7) 0.0378(7) -0.0022(6) 0.0120(5) 0.0012(5)
C22 0.0355(7) 0.0361(7) 0.0393(7) -0.0031(6) 0.0152(5) 0.0002(5)
C23 0.0368(7) 0.0346(7) 0.0376(7) -0.0020(5) 0.0127(5) 0.0013(5)
C24 0.0344(6) 0.0335(7) 0.0381(7) -0.0008(5) 0.0128(5) 0.0020(5)
C25 0.0363(7) 0.0347(7) 0.0353(7) 0.0000(5) 0.0125(5) 0.0022(5)
C26 0.0372(7) 0.0387(7) 0.0364(7) -0.0003(6) 0.0123(5) -0.0036(5)
C27 0.0437(8) 0.0456(8) 0.0407(7) 0.0016(6) 0.0129(6) 0.0016(6)
C28 0.0519(9) 0.0510(9) 0.0397(8) 0.0061(7) 0.0077(6) -0.0009(7)
C29 0.0602(9) 0.0553(10) 0.0339(7) -0.0001(7) 0.0166(7) -0.0112(7)
C30 0.0490(8) 0.0514(9) 0.0451(8) -0.0050(7) 0.0227(7) -0.0066(7)
C31 0.0396(7) 0.0443(8) 0.0395(7) 0.0000(6) 0.0147(6) -0.0021(6)
C32 0.0382(7) 0.0390(7) 0.0421(7) -0.0003(6) 0.0161(6) -0.0011(6)
C33 0.0352(7) 0.0379(7) 0.0533(8) -0.0050(6) 0.0155(6) -0.0004(6)
C34 0.0349(7) 0.0454(8) 0.0470(8) -0.0060(6) 0.0053(6) -0.0006(6)
C35 0.0422(7) 0.0448(8) 0.0374(7) -0.0012(6) 0.0096(6) 0.0013(6)
C36 0.0376(8) 0.0520(9) 0.0690(10) -0.0058(8) 0.0190(7) -0.0061(7)
C37 0.0495(9) 0.0606(11) 0.0804(13) -0.0030(9) 0.0127(9) 0.0078(8)
C38 0.0636(11) 0.0634(12) 0.0819(13) 0.0030(10) 0.0260(10) 0.0036(9)
N1 0.0381(6) 0.0379(6) 0.0351(6) -0.0019(5) 0.0134(5) -0.0009(5)
N2 0.0384(6) 0.0404(6) 0.0377(6) -0.0021(5) 0.0148(5) -0.0004(5)
O1 0.0364(5) 0.0536(6) 0.0400(5) 0.0025(4) 0.0111(4) 0.0068(4)
O2 0.0486(6) 0.0569(7) 0.0373(5) 0.0041(5) 0.0103(4) 0.0096(5)
O3 0.0340(5) 0.0586(7) 0.0523(6) -0.0016(5) 0.0163(4) -0.0059(4)
O4 0.0488(6) 0.0619(7) 0.0566(6) -0.0001(5) 0.0305(5) -0.0050(5)
O5 0.0509(6) 0.0622(8) 0.0514(6) -0.0058(5) 0.0055(5) -0.0019(5)
O6 0.0572(7) 0.0617(8) 0.0673(8) -0.0078(6) 0.0149(6) -0.0036(6)

loop_
_atom_type_symbol
_atom_type_description
_atom_type_scat_dispersion_real
_atom_type_scat_dispersion_imag
_atom_type_scat_source
C C 0.0181 0.0091 'International Tables Vol C Tables 4.2.6.8 and 6.1.1.4'
H H 0.0000 0.0000 'International Tables Vol C Tables 4.2.6.8 and 6.1.1.4'
N N 0.0311 0.0180 'International Tables Vol C Tables 4.2.6.8 and 6.1.1.4'
O O 0.0492 0.0322 'International Tables Vol C Tables 4.2.6.8 and 6.1.1.4'

loop_
_geom_angle_atom_site_label_1
_geom_angle_atom_site_label_2
_geom_angle_atom_site_label_3
_geom_angle
O2 C1 O1 122.46(13)
O2 C1 C4 129.92(13)
O1 C1 C4 107.62(11)
O1 C2 C3 104.50(11)
O1 C2 H2A 110.9
C3 C2 H2A 110.9
O1 C2 H2B 110.9
C3 C2 H2B 110.9
H2A C2 H2B 108.9
C11 C3 C4 120.89(12)
C11 C3 C2 131.63(12)
C4 C3 C2 107.36(12)
N1 C4 C3 127.09(12)
N1 C4 C1 123.89(12)
C3 C4 C1 108.95(12)
N1 C5 C6 116.93(12)
N1 C5 C10 124.16(12)
C6 C5 C10 118.90(12)
C7 C6 C5 120.35(13)
C7 C6 H6 119.8
C5 C6 H6 119.8
C6 C7 C8 121.74(13)
C6 C7 H7 119.1
C8 C7 H7 119.1
C9 C8 C7 118.76(13)
C9 C8 C12 121.03(13)
C7 C8 C12 120.21(13)
C8 C9 C10 121.72(13)
C8 C9 H9 119.1
C10 C9 H9 119.1
C9 C10 C11 122.56(12)
C9 C10 C5 118.46(12)
C11 C10 C5 118.97(12)
C3 C11 C10 114.94(12)
C3 C11 C13 121.86(12)
C10 C11 C13 123.14(12)
C8 C12 H12A 109.5
C8 C12 H12B 109.5
H12A C12 H12B 109.5
C8 C12 H12C 109.5
H12A C12 H12C 109.5
H12B C12 H12C 109.5
C18 C13 C14 118.43(12)
C18 C13 C11 120.63(12)
C14 C13 C11 120.83(12)
C15 C14 C13 120.78(13)
C15 C14 H14 119.6
C13 C14 H14 119.6
C16 C15 C14 120.27(13)
C16 C15 H15 119.9
C14 C15 H15 119.9
C15 C16 C17 119.34(13)
C15 C16 H16 120.3
C17 C16 H16 120.3
C16 C17 C18 120.89(13)
C16 C17 H17 119.6
C18 C17 H17 119.6
C17 C18 C13 120.28(13)
C17 C18 H18 119.9
C13 C18 H18 119.9
O4 C19 O3 122.23(13)
O4 C19 C22 130.67(14)
O3 C19 C22 107.08(12)
O3 C20 C21 103.60(11)
O3 C20 H20A 111.0
C21 C20 H20A 111.0
O3 C20 H20B 111.0
C21 C20 H20B 111.0
H20A C20 H20B 109.0
C25 C21 C22 120.17(12)
C25 C21 C20 131.20(12)
C22 C21 C20 108.50(12)
N2 C22 C21 127.79(12)
N2 C22 C19 123.62(12)
C21 C22 C19 108.55(12)
N2 C23 C35 116.77(12)
N2 C23 C24 123.70(12)
C35 C23 C24 119.53(12)
C32 C24 C25 122.62(12)
C32 C24 C23 117.88(12)
C25 C24 C23 119.50(12)
C21 C25 C24 114.95(12)
C21 C25 C26 121.55(12)
C24 C25 C26 123.43(12)
C31 C26 C27 118.28(13)
C31 C26 C25 120.33(12)
C27 C26 C25 121.26(12)
C28 C27 C26 120.79(14)
C28 C27 H27 119.6
C26 C27 H27 119.6
C29 C28 C27 120.61(14)
C29 C28 H28 119.7
C27 C28 H28 119.7
C28 C29 C30 119.04(14)
C28 C29 H29 120.5
C30 C29 H29 120.5
C29 C30 C31 120.81(14)
C29 C30 H30 119.6
C31 C30 H30 119.6
C30 C31 C26 120.47(14)
C30 C31 H31 119.8
C26 C31 H31 119.8
C33 C32 C24 121.58(13)
C33 C32 H32 119.2
C24 C32 H32 119.2
C32 C33 C34 119.58(13)
C32 C33 C36 120.90(14)
C34 C33 C36 119.51(13)
C35 C34 C33 121.13(13)
C35 C34 H34 119.4
C33 C34 H34 119.4
C34 C35 C23 120.26(13)
C34 C35 H35 119.9
C23 C35 H35 119.9
C33 C36 H36A 109.5
C33 C36 H36B 109.5
H36A C36 H36B 109.5
C33 C36 H36C 109.5
H36A C36 H36C 109.5
H36B C36 H36C 109.5
O5 C37 H37A 109.5
O5 C37 H37B 109.5
H37A C37 H37B 109.5
O5 C37 H37C 109.5
H37A C37 H37C 109.5
H37B C37 H37C 109.5
O6 C38 H38A 109.5
O6 C38 H38B 109.5
H38A C38 H38B 109.5
O6 C38 H38C 109.5
H38A C38 H38C 109.5
H38B C38 H38C 109.5
C4 N1 C5 113.75(11)
C22 N2 C23 113.69(11)
C1 O1 C2 111.54(10)
C19 O3 C20 112.26(11)
C37 O5 H5 109.5
C38 O6 H6A 109.5

loop_
_geom_bond_atom_site_label_1
_geom_bond_atom_site_label_2
_geom_bond_distance
C1 O2 1.2182(18)
C1 O1 1.3456(17)
C1 C4 1.4763(19)
C2 O1 1.4671(17)
C2 C3 1.4914(19)
C2 H2A 0.9700
C2 H2B 0.9700
C3 C11 1.3769(19)
C3 C4 1.4017(19)
C4 N1 1.3106(17)
C5 N1 1.3626(18)
C5 C6 1.4106(18)
C5 C10 1.4440(18)
C6 C7 1.359(2)
C6 H6 0.9300
C7 C8 1.429(2)
C7 H7 0.9300
C8 C9 1.3643(19)
C8 C12 1.503(2)
C9 C10 1.4157(19)
C9 H9 0.9300
C10 C11 1.4263(18)
C11 C13 1.4943(18)
C12 H12A 0.9600
C12 H12B 0.9600
C12 H12C 0.9600
C13 C18 1.3943(19)
C13 C14 1.3983(19)
C14 C15 1.395(2)
C14 H14 0.9300
C15 C16 1.381(2)
C15 H15 0.9300
C16 C17 1.385(2)
C16 H16 0.9300
C17 C18 1.392(2)
C17 H17 0.9300
C18 H18 0.9300
C19 O4 1.2069(18)
C19 O3 1.3612(19)
C19 C22 1.4786(19)
C20 O3 1.4628(18)
C20 C21 1.4945(19)
C20 H20A 0.9700
C20 H20B 0.9700
C21 C25 1.3754(19)
C21 C22 1.4007(19)
C22 N2 1.3155(18)
C23 N2 1.3575(18)
C23 C35 1.4173(19)
C23 C24 1.4414(19)
C24 C32 1.4128(19)
C24 C25 1.4313(19)
C25 C26 1.4929(19)
C26 C31 1.396(2)
C26 C27 1.396(2)
C27 C28 1.391(2)
C27 H27 0.9300
C28 C29 1.381(2)
C28 H28 0.9300
C29 C30 1.388(2)
C29 H29 0.9300
C30 C31 1.390(2)
C30 H30 0.9300
C31 H31 0.9300
C32 C33 1.367(2)
C32 H32 0.9300
C33 C34 1.426(2)
C33 C36 1.498(2)
C34 C35 1.353(2)
C34 H34 0.9300
C35 H35 0.9300
C36 H36A 0.9600
C36 H36B 0.9600
C36 H36C 0.9600
C37 O5 1.404(2)
C37 H37A 0.9600
C37 H37B 0.9600
C37 H37C 0.9600
C38 O6 1.404(2)
C38 H38A 0.9600
C38 H38B 0.9600
C38 H38C 0.9600
O5 H5 0.8200
O6 H6A 0.8200

loop_
_geom_torsion_atom_site_label_1
_geom_torsion_atom_site_label_2
_geom_torsion_atom_site_label_3
_geom_torsion_atom_site_label_4
_geom_torsion
O1 C2 C3 C11 -173.85(14)
O1 C2 C3 C4 1.96(15)
C11 C3 C4 N1 -2.3(2)
C2 C3 C4 N1 -178.61(13)
C11 C3 C4 C1 174.79(13)
C2 C3 C4 C1 -1.56(16)
O2 C1 C4 N1 -2.5(3)
O1 C1 C4 N1 177.67(12)
O2 C1 C4 C3 -179.68(15)
O1 C1 C4 C3 0.50(16)
N1 C5 C6 C7 179.93(13)
C10 C5 C6 C7 -0.8(2)
C5 C6 C7 C8 -1.3(2)
C6 C7 C8 C9 1.6(2)
C6 C7 C8 C12 -179.15(14)
C7 C8 C9 C10 0.2(2)
C12 C8 C9 C10 -179.01(13)
C8 C9 C10 C11 178.88(13)
C8 C9 C10 C5 -2.3(2)
N1 C5 C10 C9 -178.26(12)
C6 C5 C10 C9 2.56(19)
N1 C5 C10 C11 0.6(2)
C6 C5 C10 C11 -178.54(12)
C4 C3 C11 C10 4.92(19)
C2 C3 C11 C10 -179.74(14)
C4 C3 C11 C13 -172.40(13)
C2 C3 C11 C13 2.9(2)
C9 C10 C11 C3 174.71(13)
C5 C10 C11 C3 -4.14(18)
C9 C10 C11 C13 -8.0(2)
C5 C10 C11 C13 173.15(12)
C3 C11 C13 C18 -51.80(19)
C10 C11 C13 C18 131.09(14)
C3 C11 C13 C14 124.38(15)
C10 C11 C13 C14 -52.73(19)
C18 C13 C14 C15 -0.4(2)
C11 C13 C14 C15 -176.70(13)
C13 C14 C15 C16 -0.4(2)
C14 C15 C16 C17 0.7(2)
C15 C16 C17 C18 -0.1(2)
C16 C17 C18 C13 -0.7(2)
C14 C13 C18 C17 1.0(2)
C11 C13 C18 C17 177.26(13)
O3 C20 C21 C25 -174.82(14)
O3 C20 C21 C22 0.85(16)
C25 C21 C22 N2 -1.8(2)
C20 C21 C22 N2 -178.01(14)
C25 C21 C22 C19 175.98(13)
C20 C21 C22 C19 -0.25(16)
O4 C19 C22 N2 -4.2(3)
O3 C19 C22 N2 177.37(13)
O4 C19 C22 C21 177.98(16)
O3 C19 C22 C21 -0.50(16)
N2 C23 C24 C32 -178.36(13)
C35 C23 C24 C32 2.3(2)
N2 C23 C24 C25 0.9(2)
C35 C23 C24 C25 -178.44(13)
C22 C21 C25 C24 4.73(19)
C20 C21 C25 C24 179.98(14)
C22 C21 C25 C26 -172.28(13)
C20 C21 C25 C26 3.0(2)
C32 C24 C25 C21 174.89(13)
C23 C24 C25 C21 -4.31(19)
C32 C24 C25 C26 -8.2(2)
C23 C24 C25 C26 172.63(13)
C21 C25 C26 C31 126.14(15)
C24 C25 C26 C31 -50.61(19)
C21 C25 C26 C27 -49.7(2)
C24 C25 C26 C27 133.51(15)
C31 C26 C27 C28 0.9(2)
C25 C26 C27 C28 176.86(14)
C26 C27 C28 C29 -0.4(2)
C27 C28 C29 C30 -0.3(2)
C28 C29 C30 C31 0.4(2)
C29 C30 C31 C26 0.1(2)
C27 C26 C31 C30 -0.7(2)
C25 C26 C31 C30 -176.75(13)
C25 C24 C32 C33 178.45(13)
C23 C24 C32 C33 -2.3(2)
C24 C32 C33 C34 0.8(2)
C24 C32 C33 C36 -178.44(14)
C32 C33 C34 C35 0.8(2)
C36 C33 C34 C35 -179.95(15)
C33 C34 C35 C23 -0.7(2)
N2 C23 C35 C34 179.81(13)
C24 C23 C35 C34 -0.8(2)
C3 C4 N1 C5 -1.5(2)
C1 C4 N1 C5 -178.12(13)
C6 C5 N1 C4 -178.62(12)
C10 C5 N1 C4 2.20(19)
C21 C22 N2 C23 -1.9(2)
C19 C22 N2 C23 -179.30(13)
C35 C23 N2 C22 -178.47(12)
C24 C23 N2 C22 2.20(19)
O2 C1 O1 C2 -179.02(14)
C4 C1 O1 C2 0.81(16)
C3 C2 O1 C1 -1.72(15)
O4 C19 O3 C20 -177.55(14)
C22 C19 O3 C20 1.09(16)
C21 C20 O3 C19 -1.21(16)
